data_1554520
loop_
_publ_author_name
'Luo, Xiaowei'
'Chen, Chunmei'
'Tao, Huaming'
'Lin, Xiuping'
'Yang, Bin'
'Zhou, Xuefeng'
'Liu, Yonghong'

_publ_section_title
;
 Structurally diverse diketopiperazine alkaloids from the marine-derived
 fungus Aspergillus versicolor SCSIO 41016
;
_journal_issue 6
_journal_name_full 'Organic Chemistry Frontiers'
_journal_page_first 736
_journal_paper_doi 10.1039/C8QO01147H
_journal_volume 6
_journal_year 2019
_chemical_absolute_configuration ad
_chemical_compound_source 'Marine Sponge-Derived Fungus Aspergillus versicolor SCSIO 41016'
_chemical_formula_moiety 'C23 H25 N3 O3'
_chemical_formula_sum 'C23 H25 N3 O3'
_chemical_formula_weight 391.47
_chemical_name_common
(1R,4R)-4-benzyl-1-((S)-sec-butyl)-1-methoxy-1,2-dihydro-6H-pyrazino[2,1-b]quinazoline-3,6(4H)-dione
_chemical_name_systematic 'Brevianamide Y'
_space_group_crystal_system orthorhombic
_space_group_IT_number 19
_space_group_name_Hall 'P 2ac 2ab'
_space_group_name_H-M_alt 'P 21 21 21'
_atom_sites_solution_hydrogens geom
_atom_sites_solution_primary dual
_audit_creation_date 2018-04-04
_audit_creation_method
;
Olex2 1.2
(compiled 2017.08.10 svn.r3458 for OlexSys, GUI svn.r5381)
;
_audit_update_record
;
2018-08-22 deposited with the CCDC.
2019-01-30 downloaded from the CCDC.
;
_cell_angle_alpha 90
_cell_angle_beta 90
_cell_angle_gamma 90
_cell_formula_units_Z 8
_cell_length_a 11.8106(4)
_cell_length_b 12.5767(4)
_cell_length_c 26.9924(10)
_cell_measurement_reflns_used 10419
_cell_measurement_temperature 100.0(3)
_cell_measurement_theta_max 67.3950
_cell_measurement_theta_min 4.9630
_cell_volume 4009.4(2)
_computing_cell_refinement 'CrysAlisPro 1.171.39.33c (Rigaku OD, 2017)'
_computing_data_collection 'CrysAlisPro 1.171.39.33c (Rigaku OD, 2017)'
_computing_data_reduction 'CrysAlisPro 1.171.39.33c (Rigaku OD, 2017)'
_computing_molecular_graphics 'Olex2 (Dolomanov et al., 2009)'
_computing_publication_material 'Olex2 (Dolomanov et al., 2009)'
_computing_structure_refinement 'ShelXL (Sheldrick, 2015)'
_computing_structure_solution 'ShelXT (Sheldrick, 2015)'
_diffrn_ambient_environment N~2~
_diffrn_ambient_temperature 100.0(3)
_diffrn_detector 'CCD plate'
_diffrn_measured_fraction_theta_full 0.998
_diffrn_measured_fraction_theta_max 0.998
_diffrn_measurement_details
;
List of Runs (angles in degrees, time in seconds):

  # Type    Start    End  Width  t~exp~   \w     \q     \k     \f   Frames
#--------------------------------------------------------------------------
  1  \w    -30.00  30.00   0.50   11.34    --    0.00 -82.00  30.00  120
  2  \w    -32.00  27.00   0.50   11.34    --    0.00 -82.00-180.00  118
  3  \w    -30.00  -4.00   0.50   11.34    --    0.00 -82.00 -90.00   52
  4  \w     79.00 128.00   0.50   52.38    --   94.60  45.00 -60.00   98
  5  \w     75.00 172.00   0.50   52.38    --   94.60  45.00   0.00  194
  6  \w      6.00 113.00   0.50   52.38    --   94.60 -61.00  90.00  214
  7  \w    101.00 140.00   0.50   52.38    --   94.60  82.00  90.00   78
  8  \w    143.00 178.00   0.50   52.38    --   94.60  45.00 -60.00   70
  9  \w     76.00 184.00   0.50   52.38    --   94.60  45.00 -30.00  216
 10  \w     82.00 163.00   0.50   52.38    --   94.60  61.00-150.00  162
;
_diffrn_measurement_device 'four-circle diffractometer'
_diffrn_measurement_device_type 'XtaLAB AFC12 (RINC): Kappa single'
_diffrn_measurement_method '\w scans'
_diffrn_orient_matrix_type 'CrysAlisPro convention (1999,Acta A55,543-557)'
_diffrn_orient_matrix_UB_11 -0.0960829000
_diffrn_orient_matrix_UB_12 0.0770392000
_diffrn_orient_matrix_UB_13 -0.0140947000
_diffrn_orient_matrix_UB_21 0.0294047000
_diffrn_orient_matrix_UB_22 -0.0140590000
_diffrn_orient_matrix_UB_23 -0.0552125000
_diffrn_orient_matrix_UB_31 -0.0831766000
_diffrn_orient_matrix_UB_32 -0.0941859000
_diffrn_orient_matrix_UB_33 -0.0033132000
_diffrn_radiation_monochromator mirror
_diffrn_radiation_probe x-ray
_diffrn_radiation_type CuK\a
_diffrn_radiation_wavelength 1.54184
_diffrn_reflns_av_R_equivalents 0.0460
_diffrn_reflns_av_unetI/netI 0.0486
_diffrn_reflns_Laue_measured_fraction_full 0.998
_diffrn_reflns_Laue_measured_fraction_max 0.998
_diffrn_reflns_limit_h_max 14
_diffrn_reflns_limit_h_min -10
_diffrn_reflns_limit_k_max 14
_diffrn_reflns_limit_k_min -15
_diffrn_reflns_limit_l_max 30
_diffrn_reflns_limit_l_min -32
_diffrn_reflns_number 18067
_diffrn_reflns_point_group_measured_fraction_full 0.995
_diffrn_reflns_point_group_measured_fraction_max 0.995
_diffrn_reflns_theta_full 67.064
_diffrn_reflns_theta_max 67.064
_diffrn_reflns_theta_min 3.878
_diffrn_source 'Rotating-anode X-ray tube'
_diffrn_source_type 'Rigaku (Cu) X-ray Source'
_exptl_absorpt_coefficient_mu 0.688
_exptl_absorpt_correction_T_max 1.00000
_exptl_absorpt_correction_T_min 0.80159
_exptl_absorpt_correction_type multi-scan
_exptl_absorpt_process_details
;
CrysAlisPro 1.171.39.33c (Rigaku Oxford Diffraction, 2017)
Empirical absorption correction using spherical harmonics,
 implemented in SCALE3 ABSPACK scaling algorithm.
;
_exptl_crystal_colour 'clear yellowish yellow'
_exptl_crystal_colour_lustre clear
_exptl_crystal_colour_modifier yellowish
_exptl_crystal_colour_primary yellow
_exptl_crystal_density_diffrn 1.295
_exptl_crystal_description block
_exptl_crystal_F_000 1664
_exptl_crystal_recrystallization_method 'Re-crystallisation from solvent: MeOH/CHCl3'
_exptl_crystal_size_max 0.2
_exptl_crystal_size_mid 0.1
_exptl_crystal_size_min 0.1
_refine_diff_density_max 0.383
_refine_diff_density_min -0.243
_refine_diff_density_rms 0.050
_refine_ls_abs_structure_details
;
 Flack x determined using 2159 quotients [(I+)-(I-)]/[(I+)+(I-)]
 (Parsons, Flack and Wagner, Acta Cryst. B69 (2013) 249-259).
;
_refine_ls_abs_structure_Flack -0.05(12)
_refine_ls_extinction_method none
_refine_ls_goodness_of_fit_ref 1.029
_refine_ls_hydrogen_treatment constr
_refine_ls_matrix_type full
_refine_ls_number_parameters 529
_refine_ls_number_reflns 7112
_refine_ls_number_restraints 0
_refine_ls_restrained_S_all 1.029
_refine_ls_R_factor_all 0.0630
_refine_ls_R_factor_gt 0.0501
_refine_ls_shift/su_max 0.000
_refine_ls_shift/su_mean 0.000
_refine_ls_structure_factor_coef Fsqd
_refine_ls_weighting_details 'w=1/[\s^2^(Fo^2^)+(0.0980P)^2^] where P=(Fo^2^+2Fc^2^)/3'
_refine_ls_weighting_scheme calc
_refine_ls_wR_factor_gt 0.1333
_refine_ls_wR_factor_ref 0.1414
_reflns_Friedel_coverage 0.778
_reflns_Friedel_fraction_full 0.991
_reflns_Friedel_fraction_max 0.991
_reflns_number_gt 5908
_reflns_number_total 7112
_reflns_threshold_expression 'I > 2\s(I)'
_cod_data_source_file c8qo01147h2.cif
_cod_data_source_block luoxiaowei_th31_collect
_cod_depositor_comments
;

2022-09-15
Z value and formula fixed to values more according to usual
chemical conventions.                 miguel
;
_cod_original_formula_sum 'C184 H204 N28 O20'
_cod_original_formula_weight 3127.74
_cod_original_formula_moiety '8(C23 H25 N3 O3)'
_cod_original_formula_units_Z 1
_cod_database_code 1554520
_shelx_shelxl_version_number 2014/7
_chemical_oxdiff_formula 'C184 H204 N28 O20 '
_shelx_space_group_comment
;
The symmetry employed for this shelxl refinement is uniquely defined
by the following loop, which should always be used as a source of
symmetry information in preference to the above space-group names.
They are only intended as comments.
;
_shelx_estimated_absorpt_t_max 0.934
_shelx_estimated_absorpt_t_min 0.875
_reflns_odcompleteness_completeness 99.75
_reflns_odcompleteness_iscentric 1
_reflns_odcompleteness_theta 66.97
_olex2_refinement_description
;
1. Fixed Uiso
 At 1.2 times of:
  All C(H) groups, All C(H,H) groups, All N(H) groups
 At 1.5 times of:
  All C(H,H,H) groups
2.a Ternary CH refined with riding coordinates:
 C15(H15), C16(H16), C16'(H16'), C15'(H15')
2.b Secondary CH2 refined with riding coordinates:
 C17(H17A,H17B), C20(H20A,H20B), C20'(H20C,H20D), C17'(H17C,H17D)
2.c Aromatic/amide H refined with riding coordinates:
 N2'(H2'), N2(H2), C11(H11), C9'(H9'), C22'(H22'), C10'(H10'), C11'(H11'),
 C8(H8), C24'(H24'), C10(H10), C9(H9), C8'(H8'), C26'(H26'), C23'(H23'),
 C25'(H25'), C22(H22), C26(H26), C24(H24), C23(H23), C25(H25)
2.d Idealised Me refined as rotating group:
 C18'(H18D,H18E,H18F), C18(H18A,H18B,H18C), C27'(H27D,H27E,H27F), C27(H27A,
 H27B,H27C), C19'(H19D,H19E,H19F), C19(H19A,H19B,H19C)
;
_olex2_submission_special_instructions 'No special instructions were received'
_oxdiff_exptl_absorpt_empirical_details
;
Empirical correction (ABSPACK) includes:
- Absorption correction using spherical harmonics
- Frame scaling
- B-factor correction
;
_oxdiff_exptl_absorpt_empirical_full_max 3.897
_oxdiff_exptl_absorpt_empirical_full_min 0.210

loop_
_space_group_symop_operation_xyz
'x, y, z'
'-x+1/2, -y, z+1/2'
'-x, y+1/2, -z+1/2'
'x+1/2, -y+1/2, -z'

loop_
_atom_site_label
_atom_site_type_symbol
_atom_site_fract_x
_atom_site_fract_y
_atom_site_fract_z
_atom_site_U_iso_or_equiv
_atom_site_adp_type
_atom_site_occupancy
_atom_site_site_symmetry_order
_atom_site_calc_flag
_atom_site_refinement_flags_posn
O2 O 0.8735(2) 0.49141(19) 0.70752(9) 0.0354(6) Uani 1 1 d .
O3' O 0.5513(2) 0.6825(2) 0.39072(9) 0.0351(6) Uani 1 1 d .
O1' O 0.7635(2) 0.44028(19) 0.43956(9) 0.0369(6) Uani 1 1 d .
O1 O 0.7494(2) 0.59461(19) 0.54508(9) 0.0371(6) Uani 1 1 d .
O3 O 0.5703(2) 0.3420(2) 0.58159(10) 0.0414(6) Uani 1 1 d .
O2' O 0.8536(2) 0.56572(19) 0.27643(9) 0.0352(6) Uani 1 1 d .
N14' N 0.7682(2) 0.6371(2) 0.34468(10) 0.0268(6) Uani 1 1 d .
N14 N 0.7821(2) 0.4063(2) 0.64419(10) 0.0282(6) Uani 1 1 d .
N5' N 0.7625(2) 0.8220(2) 0.35996(10) 0.0299(6) Uani 1 1 d .
N2' N 0.6981(3) 0.6098(2) 0.44072(11) 0.0330(7) Uani 1 1 d .
H2' H 0.6975 0.6099 0.4726 0.040 Uiso 1 1 calc R
N5 N 0.7673(2) 0.2193(2) 0.63968(10) 0.0312(7) Uani 1 1 d .
N2 N 0.7272(3) 0.4157(2) 0.54630(11) 0.0326(7) Uani 1 1 d .
H2 H 0.7418 0.4106 0.5152 0.039 Uiso 1 1 calc R
C11 C 0.9300(3) 0.2893(3) 0.75288(13) 0.0342(8) Uani 1 1 d .
H11 H 0.9582 0.3488 0.7692 0.041 Uiso 1 1 calc R
C1 C 0.7419(3) 0.5100(3) 0.56833(12) 0.0305(8) Uani 1 1 d .
C13 C 0.8435(3) 0.4067(3) 0.68904(12) 0.0282(7) Uani 1 1 d .
C12 C 0.8661(3) 0.3014(3) 0.70926(12) 0.0292(7) Uani 1 1 d .
C13' C 0.8298(3) 0.6452(3) 0.30012(12) 0.0292(8) Uani 1 1 d .
C1' C 0.7366(3) 0.5226(3) 0.41738(12) 0.0301(8) Uani 1 1 d .
C12' C 0.8615(3) 0.7539(3) 0.28731(13) 0.0300(8) Uani 1 1 d .
C3' C 0.6573(3) 0.7044(3) 0.41484(12) 0.0306(8) Uani 1 1 d .
C4 C 0.7504(3) 0.3129(3) 0.62165(12) 0.0280(7) Uani 1 1 d .
C3 C 0.6881(3) 0.3221(3) 0.57202(12) 0.0312(8) Uani 1 1 d .
C6' C 0.8296(3) 0.8371(3) 0.31804(12) 0.0279(7) Uani 1 1 d .
C9' C 0.9302(3) 0.9591(3) 0.26531(14) 0.0356(8) Uani 1 1 d .
H9' H 0.9530 1.0280 0.2577 0.043 Uiso 1 1 calc R
C4' C 0.7355(3) 0.7257(3) 0.37107(12) 0.0279(7) Uani 1 1 d .
C22' C 0.7205(3) 0.3008(3) 0.30625(14) 0.0383(9) Uani 1 1 d .
H22' H 0.7684 0.3382 0.2851 0.046 Uiso 1 1 calc R
C15 C 0.7528(3) 0.5120(3) 0.62423(12) 0.0306(8) Uani 1 1 d .
H15 H 0.8145 0.5608 0.6327 0.037 Uiso 1 1 calc R
C10' C 0.9616(3) 0.8757(3) 0.23464(14) 0.0355(8) Uani 1 1 d .
H10' H 1.0059 0.8889 0.2068 0.043 Uiso 1 1 calc R
C11' C 0.9274(3) 0.7729(3) 0.24519(13) 0.0331(8) Uani 1 1 d .
H11' H 0.9480 0.7171 0.2245 0.040 Uiso 1 1 calc R
C8 C 0.8468(3) 0.1104(3) 0.70381(13) 0.0352(8) Uani 1 1 d .
H8 H 0.8193 0.0505 0.6876 0.042 Uiso 1 1 calc R
C24' C 0.6542(3) 0.1345(3) 0.33873(15) 0.0393(9) Uani 1 1 d .
H24' H 0.6564 0.0606 0.3392 0.047 Uiso 1 1 calc R
C10 C 0.9505(3) 0.1892(3) 0.77143(12) 0.0351(8) Uani 1 1 d .
H10 H 0.9922 0.1812 0.8004 0.042 Uiso 1 1 calc R
C9 C 0.9090(3) 0.0998(3) 0.74695(14) 0.0350(8) Uani 1 1 d .
H9 H 0.9233 0.0325 0.7597 0.042 Uiso 1 1 calc R
C16 C 0.7091(3) 0.2236(3) 0.53956(13) 0.0373(9) Uani 1 1 d .
H16 H 0.6886 0.1610 0.5592 0.045 Uiso 1 1 calc R
C6 C 0.8257(3) 0.2125(3) 0.68475(12) 0.0291(8) Uani 1 1 d .
C8' C 0.8653(3) 0.9410(3) 0.30716(13) 0.0338(8) Uani 1 1 d .
H8' H 0.8456 0.9971 0.3279 0.041 Uiso 1 1 calc R
C16' C 0.6468(3) 0.7943(3) 0.45305(13) 0.0347(8) Uani 1 1 d .
H16' H 0.6005 0.7654 0.4800 0.042 Uiso 1 1 calc R
C18' C 0.7597(3) 0.8238(3) 0.47655(15) 0.0427(9) Uani 1 1 d .
H18D H 0.7970 0.7606 0.4879 0.064 Uiso 1 1 calc GR
H18E H 0.7468 0.8706 0.5041 0.064 Uiso 1 1 calc GR
H18F H 0.8064 0.8589 0.4525 0.064 Uiso 1 1 calc GR
C26' C 0.5793(3) 0.2995(3) 0.36966(13) 0.0329(8) Uani 1 1 d .
H26' H 0.5313 0.3357 0.3911 0.039 Uiso 1 1 calc R
C17 C 0.8340(4) 0.2127(3) 0.52549(14) 0.0414(9) Uani 1 1 d .
H17A H 0.8503 0.2598 0.4979 0.050 Uiso 1 1 calc R
H17B H 0.8804 0.2349 0.5533 0.050 Uiso 1 1 calc R
C21 C 0.6261(3) 0.6702(3) 0.64196(14) 0.0376(9) Uani 1 1 d .
C20 C 0.6440(3) 0.5538(3) 0.64902(13) 0.0340(8) Uani 1 1 d .
H20A H 0.5795 0.5159 0.6355 0.041 Uiso 1 1 calc R
H20B H 0.6474 0.5387 0.6842 0.041 Uiso 1 1 calc R
C20' C 0.6437(3) 0.4762(3) 0.33533(13) 0.0309(8) Uani 1 1 d .
H20C H 0.5746 0.5009 0.3510 0.037 Uiso 1 1 calc R
H20D H 0.6422 0.4991 0.3010 0.037 Uiso 1 1 calc R
C23' C 0.7228(4) 0.1907(3) 0.30644(15) 0.0435(9) Uani 1 1 d .
H23' H 0.7706 0.1544 0.2848 0.052 Uiso 1 1 calc R
C21' C 0.6474(3) 0.3560(3) 0.33723(12) 0.0302(8) Uani 1 1 d .
C17' C 0.5832(4) 0.8943(3) 0.43449(15) 0.0415(9) Uani 1 1 d .
H17C H 0.6367 0.9419 0.4186 0.050 Uiso 1 1 calc R
H17D H 0.5277 0.8732 0.4099 0.050 Uiso 1 1 calc R
C25' C 0.5821(3) 0.1891(3) 0.37039(13) 0.0367(8) Uani 1 1 d .
H25' H 0.5357 0.1518 0.3921 0.044 Uiso 1 1 calc R
C18 C 0.6346(4) 0.2237(3) 0.49353(15) 0.0486(10) Uani 1 1 d .
H18A H 0.5564 0.2205 0.5032 0.073 Uiso 1 1 calc GR
H18B H 0.6526 0.1630 0.4734 0.073 Uiso 1 1 calc GR
H18C H 0.6478 0.2876 0.4749 0.073 Uiso 1 1 calc GR
C15' C 0.7465(3) 0.5270(3) 0.36154(12) 0.0289(7) Uani 1 1 d .
H15' H 0.8130 0.4847 0.3524 0.035 Uiso 1 1 calc R
C27' C 0.4573(4) 0.6599(4) 0.42141(17) 0.0538(12) Uani 1 1 d .
H27D H 0.3975 0.6299 0.4018 0.081 Uiso 1 1 calc GR
H27E H 0.4313 0.7244 0.4367 0.081 Uiso 1 1 calc GR
H27F H 0.4793 0.6101 0.4466 0.081 Uiso 1 1 calc GR
C27 C 0.5079(4) 0.2582(4) 0.60412(17) 0.0550(12) Uani 1 1 d .
H27A H 0.5032 0.1992 0.5817 0.082 Uiso 1 1 calc GR
H27B H 0.4330 0.2827 0.6119 0.082 Uiso 1 1 calc GR
H27C H 0.5454 0.2362 0.6340 0.082 Uiso 1 1 calc GR
C22 C 0.5491(4) 0.7090(4) 0.60731(17) 0.0546(12) Uani 1 1 d .
H22 H 0.5079 0.6616 0.5880 0.066 Uiso 1 1 calc R
C26 C 0.6862(5) 0.7419(4) 0.67051(17) 0.0592(13) Uani 1 1 d .
H26 H 0.7380 0.7176 0.6938 0.071 Uiso 1 1 calc R
C19' C 0.5238(4) 0.9531(3) 0.47608(16) 0.0459(10) Uani 1 1 d .
H19D H 0.4869 1.0150 0.4630 0.069 Uiso 1 1 calc GR
H19E H 0.5784 0.9742 0.5005 0.069 Uiso 1 1 calc GR
H19F H 0.4686 0.9072 0.4911 0.069 Uiso 1 1 calc GR
C24 C 0.5914(9) 0.8883(6) 0.6293(4) 0.128(4) Uani 1 1 d .
H24 H 0.5799 0.9609 0.6251 0.153 Uiso 1 1 calc R
C23 C 0.5331(6) 0.8172(6) 0.6013(3) 0.096(3) Uani 1 1 d .
H23 H 0.4816 0.8416 0.5778 0.115 Uiso 1 1 calc R
C19 C 0.8658(5) 0.0996(3) 0.5111(2) 0.0648(14) Uani 1 1 d .
H19A H 0.8157 0.0748 0.4856 0.097 Uiso 1 1 calc GR
H19B H 0.8596 0.0542 0.5396 0.097 Uiso 1 1 calc GR
H19C H 0.9423 0.0984 0.4991 0.097 Uiso 1 1 calc GR
C25 C 0.6687(7) 0.8513(4) 0.6643(3) 0.095(3) Uani 1 1 d .
H25 H 0.7090 0.8994 0.6836 0.114 Uiso 1 1 calc R

loop_
_atom_site_aniso_label
_atom_site_aniso_U_11
_atom_site_aniso_U_22
_atom_site_aniso_U_33
_atom_site_aniso_U_23
_atom_site_aniso_U_13
_atom_site_aniso_U_12
O2 0.0493(15) 0.0303(14) 0.0265(13) -0.0043(11) -0.0032(11) -0.0010(11)
O3' 0.0381(13) 0.0393(14) 0.0278(13) 0.0007(11) 0.0021(10) -0.0040(11)
O1' 0.0608(16) 0.0286(13) 0.0212(12) 0.0044(10) -0.0049(11) 0.0015(12)
O1 0.0596(16) 0.0294(14) 0.0224(12) 0.0015(10) 0.0036(11) 0.0037(12)
O3 0.0434(14) 0.0463(16) 0.0346(15) 0.0064(12) -0.0033(11) -0.0041(12)
O2' 0.0485(15) 0.0309(14) 0.0261(13) -0.0040(11) 0.0053(11) 0.0021(11)
N14' 0.0391(15) 0.0200(14) 0.0214(14) 0.0011(11) 0.0035(11) -0.0033(12)
N14 0.0386(15) 0.0247(15) 0.0212(14) 0.0012(12) -0.0033(12) -0.0007(12)
N5' 0.0392(15) 0.0288(16) 0.0218(14) 0.0026(12) 0.0033(11) -0.0004(13)
N2' 0.0514(18) 0.0281(16) 0.0195(14) 0.0008(12) 0.0008(13) 0.0026(13)
N5 0.0439(16) 0.0305(16) 0.0191(14) 0.0047(12) -0.0043(12) -0.0042(13)
N2 0.0511(18) 0.0279(16) 0.0189(14) -0.0006(12) -0.0013(12) -0.0047(13)
C11 0.044(2) 0.035(2) 0.0229(17) 0.0008(15) -0.0015(15) 0.0022(16)
C1 0.044(2) 0.0294(18) 0.0184(16) 0.0015(14) 0.0020(14) 0.0013(15)
C13 0.0344(18) 0.034(2) 0.0164(16) -0.0007(14) -0.0007(13) 0.0007(15)
C12 0.0371(18) 0.0296(19) 0.0209(17) 0.0014(14) -0.0011(13) 0.0013(15)
C13' 0.0351(17) 0.032(2) 0.0203(16) 0.0021(15) 0.0027(13) 0.0005(14)
C1' 0.046(2) 0.0248(18) 0.0193(17) -0.0002(14) 0.0006(14) -0.0017(15)
C12' 0.0361(18) 0.0303(19) 0.0236(17) 0.0036(14) -0.0001(13) -0.0025(15)
C3' 0.0399(18) 0.0293(19) 0.0225(17) 0.0048(15) 0.0012(14) -0.0014(15)
C4 0.0352(17) 0.0293(18) 0.0195(16) -0.0032(14) -0.0006(13) -0.0017(15)
C3 0.0416(19) 0.034(2) 0.0179(16) 0.0051(15) -0.0048(13) -0.0063(15)
C6' 0.0341(17) 0.0270(18) 0.0227(17) 0.0047(14) 0.0009(13) -0.0014(14)
C9' 0.042(2) 0.030(2) 0.036(2) 0.0084(16) 0.0002(16) -0.0046(16)
C4' 0.0361(18) 0.0261(18) 0.0216(16) 0.0016(13) 0.0019(13) -0.0015(14)
C22' 0.057(2) 0.030(2) 0.0279(19) 0.0029(16) 0.0052(16) 0.0011(17)
C15 0.043(2) 0.0272(18) 0.0219(17) 0.0014(14) -0.0012(14) -0.0003(15)
C10' 0.0389(19) 0.038(2) 0.0293(19) 0.0078(16) 0.0031(15) -0.0041(16)
C11' 0.0424(19) 0.033(2) 0.0241(17) 0.0018(15) 0.0025(14) -0.0020(16)
C8 0.049(2) 0.033(2) 0.0239(18) 0.0051(15) -0.0006(15) -0.0031(17)
C24' 0.058(2) 0.025(2) 0.035(2) 0.0006(16) -0.0074(17) -0.0017(17)
C10 0.0413(19) 0.040(2) 0.0235(17) 0.0042(16) -0.0023(14) 0.0057(17)
C9 0.042(2) 0.033(2) 0.0295(19) 0.0061(16) 0.0022(15) 0.0051(16)
C16 0.057(2) 0.030(2) 0.0243(18) 0.0021(16) -0.0063(16) -0.0072(17)
C6 0.0368(18) 0.0303(19) 0.0201(17) 0.0010(14) 0.0005(13) -0.0026(15)
C8' 0.042(2) 0.033(2) 0.0263(18) 0.0026(15) 0.0009(15) -0.0020(16)
C16' 0.050(2) 0.029(2) 0.0245(17) 0.0017(15) 0.0039(15) 0.0013(16)
C18' 0.057(2) 0.039(2) 0.032(2) -0.0025(17) -0.0030(17) -0.0035(19)
C26' 0.0443(19) 0.0287(19) 0.0256(17) -0.0010(15) -0.0027(14) -0.0038(16)
C17 0.065(3) 0.032(2) 0.0271(19) -0.0030(16) 0.0000(17) 0.0008(19)
C21 0.051(2) 0.033(2) 0.0291(19) 0.0011(16) 0.0117(16) 0.0048(17)
C20 0.045(2) 0.034(2) 0.0226(18) -0.0005(15) 0.0042(15) 0.0037(16)
C20' 0.046(2) 0.0235(18) 0.0234(18) 0.0022(14) -0.0013(14) -0.0004(15)
C23' 0.064(2) 0.031(2) 0.036(2) -0.0011(17) 0.0051(18) 0.0049(19)
C21' 0.0429(19) 0.0294(19) 0.0182(16) -0.0017(14) -0.0056(13) -0.0005(15)
C17' 0.055(2) 0.038(2) 0.032(2) 0.0016(17) 0.0025(17) 0.0058(18)
C25' 0.048(2) 0.035(2) 0.0269(18) 0.0021(16) -0.0033(15) -0.0073(17)
C18 0.069(3) 0.044(2) 0.033(2) -0.0030(18) -0.0123(19) -0.010(2)
C15' 0.044(2) 0.0218(17) 0.0210(17) 0.0037(13) 0.0008(14) -0.0012(15)
C27' 0.053(3) 0.062(3) 0.046(3) 0.004(2) 0.006(2) -0.010(2)
C27 0.055(2) 0.069(3) 0.041(2) 0.004(2) -0.0014(19) -0.013(2)
C22 0.059(3) 0.060(3) 0.045(2) 0.018(2) 0.017(2) 0.023(2)
C26 0.091(3) 0.044(3) 0.042(3) -0.014(2) 0.025(2) -0.012(2)
C19' 0.057(3) 0.039(2) 0.042(2) -0.0006(18) 0.0039(19) 0.0039(19)
C24 0.203(10) 0.041(4) 0.140(8) 0.036(5) 0.126(8) 0.040(5)
C23 0.111(5) 0.079(5) 0.098(5) 0.056(4) 0.065(4) 0.064(4)
C19 0.088(4) 0.038(3) 0.068(3) -0.005(2) 0.015(3) 0.004(2)
C25 0.155(7) 0.036(3) 0.095(5) -0.025(3) 0.071(5) -0.025(4)

loop_
_atom_type_symbol
_atom_type_description
_atom_type_scat_dispersion_real
_atom_type_scat_dispersion_imag
_atom_type_scat_source
C C 0.0181 0.0091 'International Tables Vol C Tables 4.2.6.8 and 6.1.1.4'
H H 0.0000 0.0000 'International Tables Vol C Tables 4.2.6.8 and 6.1.1.4'
N N 0.0311 0.0180 'International Tables Vol C Tables 4.2.6.8 and 6.1.1.4'
O O 0.0492 0.0322 'International Tables Vol C Tables 4.2.6.8 and 6.1.1.4'

loop_
_geom_angle_atom_site_label_1
_geom_angle_atom_site_label_2
_geom_angle_atom_site_label_3
_geom_angle
C27' O3' C3' 117.2(3)
C27 O3 C3 116.7(3)
C13' N14' C15' 114.8(3)
C4' N14' C13' 121.8(3)
C4' N14' C15' 123.3(3)
C13 N14 C15 115.5(3)
C4 N14 C13 121.5(3)
C4 N14 C15 123.0(3)
C4' N5' C6' 117.2(3)
C1' N2' H2' 118.2
C1' N2' C3' 123.5(3)
C3' N2' H2' 118.2
C4 N5 C6 117.4(3)
C1 N2 H2 118.3
C1 N2 C3 123.5(3)
C3 N2 H2 118.3
C12 C11 H11 120.1
C10 C11 H11 120.1
C10 C11 C12 119.9(3)
O1 C1 N2 123.1(3)
O1 C1 C15 119.0(3)
N2 C1 C15 117.9(3)
O2 C13 N14 120.0(3)
O2 C13 C12 125.7(3)
N14 C13 C12 114.3(3)
C11 C12 C13 120.7(3)
C6 C12 C11 119.8(3)
C6 C12 C13 119.5(3)
O2' C13' N14' 120.5(3)
O2' C13' C12' 125.7(3)
N14' C13' C12' 113.8(3)
O1' C1' N2' 122.9(3)
O1' C1' C15' 119.5(3)
N2' C1' C15' 117.6(3)
C6' C12' C13' 119.7(3)
C6' C12' C11' 120.5(3)
C11' C12' C13' 119.8(3)
O3' C3' N2' 110.4(3)
O3' C3' C4' 102.1(3)
O3' C3' C16' 112.1(3)
N2' C3' C4' 108.2(3)
N2' C3' C16' 107.8(3)
C4' C3' C16' 116.1(3)
N14 C4 C3 116.9(3)
N5 C4 N14 124.8(3)
N5 C4 C3 118.2(3)
O3 C3 N2 104.7(3)
O3 C3 C4 108.7(3)
O3 C3 C16 113.5(3)
N2 C3 C4 109.2(3)
N2 C3 C16 109.4(3)
C4 C3 C16 111.1(3)
N5' C6' C8' 117.9(3)
C12' C6' N5' 122.5(3)
C12' C6' C8' 119.7(3)
C10' C9' H9' 119.7
C8' C9' H9' 119.7
C8' C9' C10' 120.7(3)
N14' C4' C3' 115.4(3)
N5' C4' N14' 124.8(3)
N5' C4' C3' 119.7(3)
C23' C22' H22' 119.6
C23' C22' C21' 120.7(4)
C21' C22' H22' 119.6
N14 C15 C1 111.6(3)
N14 C15 H15 107.8
N14 C15 C20 110.2(3)
C1 C15 H15 107.8
C1 C15 C20 111.6(3)
C20 C15 H15 107.8
C9' C10' H10' 119.8
C11' C10' C9' 120.4(3)
C11' C10' H10' 119.8
C12' C11' H11' 120.3
C10' C11' C12' 119.3(3)
C10' C11' H11' 120.3
C9 C8 H8 120.3
C9 C8 C6 119.4(4)
C6 C8 H8 120.3
C23' C24' H24' 120.2
C23' C24' C25' 119.6(4)
C25' C24' H24' 120.2
C11 C10 H10 119.9
C11 C10 C9 120.3(3)
C9 C10 H10 119.9
C8 C9 C10 120.6(3)
C8 C9 H9 119.7
C10 C9 H9 119.7
C3 C16 H16 107.4
C17 C16 C3 111.6(3)
C17 C16 H16 107.4
C18 C16 C3 111.9(3)
C18 C16 H16 107.4
C18 C16 C17 110.8(3)
N5 C6 C8 117.4(3)
C12 C6 N5 122.4(3)
C12 C6 C8 120.1(3)
C6' C8' H8' 120.3
C9' C8' C6' 119.4(3)
C9' C8' H8' 120.3
C3' C16' H16' 105.7
C3' C16' C17' 114.8(3)
C18' C16' C3' 112.9(3)
C18' C16' H16' 105.7
C18' C16' C17' 111.2(3)
C17' C16' H16' 105.7
C16' C18' H18D 109.5
C16' C18' H18E 109.5
C16' C18' H18F 109.5
H18D C18' H18E 109.5
H18D C18' H18F 109.5
H18E C18' H18F 109.5
C21' C26' H26' 119.7
C21' C26' C25' 120.6(4)
C25' C26' H26' 119.7
C16 C17 H17A 109.1
C16 C17 H17B 109.1
H17A C17 H17B 107.8
C19 C17 C16 112.6(4)
C19 C17 H17A 109.1
C19 C17 H17B 109.1
C22 C21 C20 121.5(4)
C26 C21 C20 119.8(4)
C26 C21 C22 118.7(4)
C15 C20 H20A 108.9
C15 C20 H20B 108.9
C21 C20 C15 113.4(3)
C21 C20 H20A 108.9
C21 C20 H20B 108.9
H20A C20 H20B 107.7
H20C C20' H20D 107.9
C21' C20' H20C 109.2
C21' C20' H20D 109.2
C21' C20' C15' 112.0(3)
C15' C20' H20C 109.2
C15' C20' H20D 109.2
C22' C23' H23' 120.0
C24' C23' C22' 120.0(4)
C24' C23' H23' 120.0
C22' C21' C20' 119.8(3)
C26' C21' C22' 119.0(3)
C26' C21' C20' 121.2(3)
C16' C17' H17C 109.1
C16' C17' H17D 109.1
H17C C17' H17D 107.9
C19' C17' C16' 112.4(3)
C19' C17' H17C 109.1
C19' C17' H17D 109.1
C24' C25' H25' 120.0
C26' C25' C24' 120.1(4)
C26' C25' H25' 120.0
C16 C18 H18A 109.5
C16 C18 H18B 109.5
C16 C18 H18C 109.5
H18A C18 H18B 109.5
H18A C18 H18C 109.5
H18B C18 H18C 109.5
N14' C15' C1' 110.7(3)
N14' C15' C20' 112.5(3)
N14' C15' H15' 107.0
C1' C15' C20' 112.4(3)
C1' C15' H15' 107.0
C20' C15' H15' 107.0
O3' C27' H27D 109.5
O3' C27' H27E 109.5
O3' C27' H27F 109.5
H27D C27' H27E 109.5
H27D C27' H27F 109.5
H27E C27' H27F 109.5
O3 C27 H27A 109.5
O3 C27 H27B 109.5
O3 C27 H27C 109.5
H27A C27 H27B 109.5
H27A C27 H27C 109.5
H27B C27 H27C 109.5
C21 C22 H22 119.6
C23 C22 C21 120.8(6)
C23 C22 H22 119.6
C21 C26 H26 120.1
C21 C26 C25 119.9(6)
C25 C26 H26 120.1
C17' C19' H19D 109.5
C17' C19' H19E 109.5
C17' C19' H19F 109.5
H19D C19' H19E 109.5
H19D C19' H19F 109.5
H19E C19' H19F 109.5
C23 C24 H24 120.4
C23 C24 C25 119.3(6)
C25 C24 H24 120.4
C22 C23 H23 119.6
C24 C23 C22 120.9(7)
C24 C23 H23 119.6
C17 C19 H19A 109.5
C17 C19 H19B 109.5
C17 C19 H19C 109.5
H19A C19 H19B 109.5
H19A C19 H19C 109.5
H19B C19 H19C 109.5
C26 C25 H25 119.8
C24 C25 C26 120.4(7)
C24 C25 H25 119.8

loop_
_geom_bond_atom_site_label_1
_geom_bond_atom_site_label_2
_geom_bond_distance
O2 C13 1.228(4)
O3' C3' 1.437(4)
O3' C27' 1.414(5)
O1' C1' 1.237(4)
O1 C1 1.238(4)
O3 C3 1.438(4)
O3 C27 1.422(5)
O2' C13' 1.220(4)
N14' C13' 1.409(4)
N14' C4' 1.377(4)
N14' C15' 1.480(4)
N14 C13 1.411(4)
N14 C4 1.375(4)
N14 C15 1.476(4)
N5' C6' 1.394(4)
N5' C4' 1.288(4)
N2' H2' 0.8600
N2' C1' 1.344(4)
N2' C3' 1.462(4)
N5 C4 1.289(4)
N5 C6 1.401(4)
N2 H2 0.8600
N2 C1 1.339(5)
N2 C3 1.443(4)
C11 H11 0.9300
C11 C12 1.406(5)
C11 C10 1.377(5)
C1 C15 1.514(5)
C13 C12 1.457(5)
C12 C6 1.385(5)
C13' C12' 1.459(5)
C1' C15' 1.513(4)
C12' C6' 1.388(5)
C12' C11' 1.398(5)
C3' C4' 1.524(4)
C3' C16' 1.536(5)
C4 C3 1.533(4)
C3 C16 1.537(5)
C6' C8' 1.404(5)
C9' H9' 0.9300
C9' C10' 1.387(5)
C9' C8' 1.384(5)
C22' H22' 0.9300
C22' C23' 1.386(5)
C22' C21' 1.388(5)
C15 H15 0.9800
C15 C20 1.541(5)
C10' H10' 0.9300
C10' C11' 1.384(5)
C11' H11' 0.9300
C8 H8 0.9300
C8 C9 1.383(5)
C8 C6 1.406(5)
C24' H24' 0.9300
C24' C23' 1.384(6)
C24' C25' 1.388(5)
C10 H10 0.9300
C10 C9 1.392(5)
C9 H9 0.9300
C16 H16 0.9800
C16 C17 1.530(6)
C16 C18 1.522(5)
C8' H8' 0.9300
C16' H16' 0.9800
C16' C18' 1.522(5)
C16' C17' 1.548(5)
C18' H18D 0.9600
C18' H18E 0.9600
C18' H18F 0.9600
C26' H26' 0.9300
C26' C21' 1.385(5)
C26' C25' 1.388(5)
C17 H17A 0.9700
C17 H17B 0.9700
C17 C19 1.522(6)
C21 C20 1.492(5)
C21 C22 1.393(6)
C21 C26 1.382(6)
C20 H20A 0.9700
C20 H20B 0.9700
C20' H20C 0.9700
C20' H20D 0.9700
C20' C21' 1.513(5)
C20' C15' 1.544(5)
C23' H23' 0.9300
C17' H17C 0.9700
C17' H17D 0.9700
C17' C19' 1.516(6)
C25' H25' 0.9300
C18 H18A 0.9600
C18 H18B 0.9600
C18 H18C 0.9600
C15' H15' 0.9800
C27' H27D 0.9600
C27' H27E 0.9600
C27' H27F 0.9600
C27 H27A 0.9600
C27 H27B 0.9600
C27 H27C 0.9600
C22 H22 0.9300
C22 C23 1.383(8)
C26 H26 0.9300
C26 C25 1.400(8)
C19' H19D 0.9600
C19' H19E 0.9600
C19' H19F 0.9600
C24 H24 0.9300
C24 C23 1.358(12)
C24 C25 1.394(12)
C23 H23 0.9300
C19 H19A 0.9600
C19 H19B 0.9600
C19 H19C 0.9600
C25 H25 0.9300
